data_4000899
loop_
_publ_author_name
'Lister, Sarah E.'
'Rixom, Victoria J.'
'Evans, John S. O.'

_publ_section_title
;
 Structural and Mechanistic Studies of the Dehydration of
 MoO2PO3OH&#x00B7;H2O and the In situ Identification of Two New Molybdenum
 Phosphates
;
_journal_issue 18
_journal_name_full 'Chemistry of Materials'
_journal_page_first 5279
_journal_paper_doi 10.1021/cm101429u
_journal_volume 22
_journal_year 2010
_chemical_formula_moiety 'Li2 Mo2 O11 P2'
_chemical_formula_sum 'Li2 Mo2 O11 P2'
_chemical_formula_weight 443.7
_chemical_name_common Li2Mo2P2O11
_space_group_IT_number 20
_symmetry_space_group_name_Hall 'C 2c 2'
_symmetry_space_group_name_H-M 'C 2 2 21'
_cell_angle_alpha 90
_cell_angle_beta 90
_cell_angle_gamma 90
_cell_formula_units_Z 2
_cell_length_a 17.3171(38)
_cell_length_b 3.73005(78)
_cell_length_c 6.4173(12)
_cell_measurement_temperature 300
_cell_volume 414.52(15)
_diffrn_ambient_temperature 300
_diffrn_radiation_type 'Cu K\a'
_diffrn_radiation_wavelength 1.5418
_refine_ls_goodness_of_fit_all 1.281
_refine_ls_R_factor_all 6.503
_cod_data_source_file cm101429u_si_002.cif
_cod_data_source_block block
_cod_original_sg_symbol_H-M C2221
_cod_database_code 4000899

loop_
_symmetry_equiv_pos_as_xyz
'-x, -y, z+1/2'
'-x, y, -z+1/2'
'-x+1/2, -y+1/2, z+1/2'
'-x+1/2, y+1/2, -z+1/2'
'x, -y, -z'
'x, y, z'
'x+1/2, -y+1/2, -z'
'x+1/2, y+1/2, z'

loop_
_atom_site_aniso_label
_atom_site_aniso_U_11
_atom_site_aniso_U_22
_atom_site_aniso_U_33
_atom_site_aniso_U_12
_atom_site_aniso_U_13
_atom_site_aniso_U_23
Mo1 0 0 0 0 0 0
O1 0 0 0 0 0 0
O2 0 0 0 0 0 0
O3 0 0 0 0 0 0
O4 0 0 0 0 0 0
O5 0 0 0 0 0 0
P1 0 0 0 0 0 0
Li 0 0 0 0 0 0

loop_
_atom_site_label
_atom_site_fract_x
_atom_site_fract_y
_atom_site_fract_z
_atom_site_occupancy
_atom_site_B_iso_or_equiv
Mo1 0.37177(21) 0 0 1 0.05(18)
O1 0.3820(11) 0.5 0 1 0.05(18)
O2 0.49516(43) 0 0 1 0.05(18)
O3 0.37480(47) 0.0497(38) 0.32153(74) 1 0.05(18)
O4 0.27280(56) 0 0 1 0.05(18)
O5 0.5977(19) 0.5 0 0.5 0.05(18)
P1 0.58009(31) 0.1054(18) -0.0050(50) 0.5 0.05(18)
Li 0.75 0 0.157 0.5 0.05(18)

loop_
_atom_type_symbol
_atom_type_scat_dispersion_real
_atom_type_scat_dispersion_imag
_atom_type_scat_Cromer_Mann_a1
_atom_type_scat_Cromer_Mann_b1
_atom_type_scat_Cromer_Mann_a2
_atom_type_scat_Cromer_Mann_b2
_atom_type_scat_Cromer_Mann_a3
_atom_type_scat_Cromer_Mann_b3
_atom_type_scat_Cromer_Mann_a4
_atom_type_scat_Cromer_Mann_b4
_atom_type_scat_Cromer_Mann_c
_atom_type_scat_source
Mo -1.6832 0.6857 3.7025 0.2772 17.2356 1.0958 12.8876 11.0040 3.7429 61.6584 4.3875 'International Tables Vol C 4.2.6.8 and 6.1.1.4'
O 0.0106 0.0060 3.0485 13.2771 2.2868 5.7011 1.5463 0.3239 0.8670 32.9089 0.2508 'International Tables Vol C 4.2.6.8 and 6.1.1.4'
P 0.1023 0.0942 6.4345 1.9067 4.1791 27.1570 1.7800 0.5260 1.4908 68.1645 1.1149 'International Tables Vol C 4.2.6.8 and 6.1.1.4'
